data_7063507
loop_
_publ_author_name
'Pandey, Ankit'
'Balakrishna, Maravanji S.'

_publ_section_title
;
 Catalytic utility of a bimetallic (pincer) PNN-based nickel complex in
 the synthesis of quinolines and \a-alkylation of ketones
;
_journal_issue 46
_journal_name_full 'New Journal of Chemistry'
_journal_page_first 19549
_journal_page_last 19560
_journal_paper_doi 10.1039/D4NJ04250F
_journal_volume 48
_journal_year 2024
_chemical_formula_moiety '2(C12 H8 Br N2 O)'
_chemical_formula_sum 'C24 H16 Br2 N4 O2'
_chemical_formula_weight 552.23
_space_group_crystal_system triclinic
_space_group_IT_number 2
_space_group_name_Hall '-P 1'
_space_group_name_H-M_alt 'P -1'
_atom_sites_solution_hydrogens mixed
_atom_sites_solution_primary iterative
_audit_creation_date 2024-10-29
_audit_creation_method
;
Olex2 1.3-ac4
(compiled 2019.04.23 svn.r3594 for Rigaku Oxford Diffraction, GUI svn.r5739)
;
_audit_update_record
;
2024-10-31 deposited with the CCDC.	2024-10-31 downloaded from the CCDC.
;
_cell_angle_alpha 75.512(3)
_cell_angle_beta 84.689(3)
_cell_angle_gamma 82.270(3)
_cell_formula_units_Z 2
_cell_length_a 7.4221(6)
_cell_length_b 9.7208(8)
_cell_length_c 15.3202(14)
_cell_measurement_reflns_used 9873
_cell_measurement_temperature 150(2)
_cell_measurement_theta_max 32.62
_cell_measurement_theta_min 2.28
_cell_volume 1058.46(16)
_computing_cell_refinement 'SAINT V8.40A (Bruker, 2019)'
_computing_data_collection 'SAINT V8.40A (Bruker, 2019)'
_computing_data_reduction 'SAINT V8.40A (Bruker, 2019)'
_computing_molecular_graphics 'Olex2 (Dolomanov et al., 2009)'
_computing_publication_material 'Olex2 (Dolomanov et al., 2009)'
_computing_structure_refinement 'ShelXL (Sheldrick, 2015)'
_computing_structure_solution 'olex2.solve (Bourhis et al., 2015)'
_diffrn_ambient_temperature 150.0
_diffrn_measured_fraction_theta_full 0.991
_diffrn_measured_fraction_theta_max 0.969
_diffrn_measurement_device_type 'Bruker APEX-II CCD'
_diffrn_measurement_method '\f and \w scans'
_diffrn_radiation_type MoK\a
_diffrn_radiation_wavelength 0.71073
_diffrn_reflns_av_unetI/netI 0.0779
_diffrn_reflns_Laue_measured_fraction_full 0.991
_diffrn_reflns_Laue_measured_fraction_max 0.969
_diffrn_reflns_limit_h_max 11
_diffrn_reflns_limit_h_min -11
_diffrn_reflns_limit_k_max 15
_diffrn_reflns_limit_k_min -15
_diffrn_reflns_limit_l_max 23
_diffrn_reflns_limit_l_min -23
_diffrn_reflns_number 69069
_diffrn_reflns_point_group_measured_fraction_full 0.991
_diffrn_reflns_point_group_measured_fraction_max 0.969
_diffrn_reflns_theta_full 25.242
_diffrn_reflns_theta_max 33.726
_diffrn_reflns_theta_min 2.178
_exptl_absorpt_coefficient_mu 3.860
_exptl_absorpt_correction_T_max 0.7466
_exptl_absorpt_correction_T_min 0.5015
_exptl_absorpt_correction_type none
_exptl_absorpt_process_details
;
SADABS-2016/2 (Bruker,2016/2) was used for absorption correction.
wR2(int) was 0.1361 before and 0.0689 after correction.
The Ratio of minimum to maximum transmission is 0.6717.
The \l/2 correction factor is Not present.
;
_exptl_crystal_colour yellow
_exptl_crystal_colour_primary yellow
_exptl_crystal_density_diffrn 1.733
_exptl_crystal_description needle
_exptl_crystal_F_000 548
_exptl_crystal_size_max 0.126
_exptl_crystal_size_mid 0.042
_exptl_crystal_size_min 0.036
_refine_diff_density_max 0.863
_refine_diff_density_min -0.619
_refine_diff_density_rms 0.115
_refine_ls_extinction_coef 0.0055(15)
_refine_ls_extinction_expression Fc^*^=kFc[1+0.001xFc^2^\l^3^/sin(2\q)]^-1/4^
_refine_ls_extinction_method 'SHELXL-2018/3 (Sheldrick 2018)'
_refine_ls_goodness_of_fit_ref 1.036
_refine_ls_hydrogen_treatment mixed
_refine_ls_matrix_type full
_refine_ls_number_parameters 299
_refine_ls_number_reflns 69069
_refine_ls_number_restraints 0
_refine_ls_restrained_S_all 1.036
_refine_ls_R_factor_all 0.0679
_refine_ls_R_factor_gt 0.0504
_refine_ls_shift/su_max 0.000
_refine_ls_shift/su_mean 0.000
_refine_ls_structure_factor_coef Fsqd
_refine_ls_weighting_details 'w=1/[\s^2^(Fo^2^)+(0.0424P)^2^+1.9885P] where P=(Fo^2^+2Fc^2^)/3'
_refine_ls_weighting_scheme calc
_refine_ls_wR_factor_gt 0.1287
_refine_ls_wR_factor_ref 0.1386
_reflns_Friedel_coverage 0.000
_reflns_number_gt 54290
_reflns_number_total 69069
_reflns_threshold_expression 'I > 2\s(I)'
_cod_data_source_file d4nj04250f2.cif
_cod_data_source_block msb_ap_59_21august_0m_a
_cod_depositor_comments 'Adding full bibliography for 7063506--7063508.cif.'
_cod_database_code 7063507
_shelx_shelxl_version_number 2018/3
_shelx_space_group_comment
;
The symmetry employed for this shelxl refinement is uniquely defined
by the following loop, which should always be used as a source of
symmetry information in preference to the above space-group names.
They are only intended as comments.
;
_shelx_estimated_absorpt_t_max 0.874
_shelx_estimated_absorpt_t_min 0.642
_olex2_refinement_description
;
1. Twinned data refinement
 Scales: 0.8981(15)
 0.1019(15)
2. Fixed Uiso
 At 1.2 times of:
  All C(H) groups
3.a Aromatic/amide H refined with riding coordinates:
 C12(H12), C21(H21), C15(H15), C24(H24), C5(H5), C4(H4a), C14(H14), C13(H13),
 C3(H3), C11(H11), C9(H9), C23(H23), C22(H22), C10(H10)
;
_olex2_submission_special_instructions 'No special instructions were received'

loop_
_space_group_symop_operation_xyz
'x, y, z'
'-x, -y, -z'

loop_
_atom_site_label
_atom_site_type_symbol
_atom_site_fract_x
_atom_site_fract_y
_atom_site_fract_z
_atom_site_U_iso_or_equiv
_atom_site_adp_type
_atom_site_occupancy
_atom_site_site_symmetry_order
_atom_site_calc_flag
_atom_site_refinement_flags_posn
_atom_site_refinement_flags_adp
_atom_site_refinement_flags_occupancy
_atom_site_disorder_assembly
_atom_site_disorder_group
Br2 Br 1.00959(5) 0.30519(4) 0.84392(2) 0.03119(12) Uani 1 1 d . . . . .
Br1 Br 0.83744(5) 0.13795(4) 0.18252(2) 0.03027(12) Uani 1 1 d . . . . .
O2 O 0.8080(3) 0.3526(2) 0.66595(16) 0.0249(5) Uani 1 1 d . . . . .
O1 O 0.4969(4) 0.1771(3) 0.31261(17) 0.0298(6) Uani 1 1 d . . . . .
N1 N 0.4095(4) 0.3866(3) 0.60229(19) 0.0211(6) Uani 1 1 d . . . . .
N4 N 0.8833(4) 0.1400(3) 0.62353(18) 0.0187(5) Uani 1 1 d . . . . .
N3 N 1.0468(4) 0.1220(3) 0.39276(18) 0.0208(6) Uani 1 1 d . . . . .
N2 N 0.5299(4) 0.3720(3) 0.36689(19) 0.0201(6) Uani 1 1 d . . . . .
C7 C 0.5946(4) 0.3848(3) 0.2092(2) 0.0188(6) Uani 1 1 d . . . . .
C20 C 0.8532(4) 0.1613(3) 0.8533(2) 0.0198(6) Uani 1 1 d . . . . .
C19 C 0.7886(4) 0.1337(3) 0.7776(2) 0.0180(6) Uani 1 1 d . . . . .
C2 C 0.4736(4) 0.3297(3) 0.4584(2) 0.0173(6) Uani 1 1 d . . . . .
C12 C 0.5167(5) 0.5269(3) 0.1803(2) 0.0235(7) Uani 1 1 d . . . . .
H12 H 0.431203 0.567708 0.219537 0.028 Uiso 1 1 calc R . . . .
C16 C 0.9343(4) 0.1839(3) 0.5311(2) 0.0162(6) Uani 1 1 d . . . . .
C8 C 0.7206(4) 0.3285(4) 0.1507(2) 0.0221(7) Uani 1 1 d . . . . .
C21 C 0.8139(5) 0.0803(4) 0.9398(2) 0.0242(7) Uani 1 1 d . . . . .
H21 H 0.858988 0.100842 0.990645 0.029 Uiso 1 1 calc R . . . .
C17 C 0.9942(4) 0.0792(3) 0.4810(2) 0.0167(6) Uani 1 1 d . . . . .
C15 C 0.9317(4) 0.3283(3) 0.4870(2) 0.0201(6) Uani 1 1 d . . . . .
H15 H 0.891394 0.399840 0.519070 0.024 Uiso 1 1 calc R . . . .
C6 C 0.5362(4) 0.2989(3) 0.3015(2) 0.0197(6) Uani 1 1 d . . . . .
C1 C 0.4701(4) 0.4267(3) 0.5150(2) 0.0171(6) Uani 1 1 d . . . . .
C24 C 0.6825(4) 0.0208(3) 0.7914(2) 0.0215(6) Uani 1 1 d . . . . .
H24 H 0.637207 -0.000266 0.740749 0.026 Uiso 1 1 calc R . . . .
C18 C 0.8277(4) 0.2218(3) 0.6835(2) 0.0176(6) Uani 1 1 d . . . . .
C5 C 0.3581(5) 0.2569(4) 0.6375(2) 0.0225(7) Uani 1 1 d . . . . .
H5 H 0.315852 0.232668 0.699229 0.027 Uiso 1 1 calc R . . . .
C4 C 0.3642(5) 0.1562(3) 0.5868(2) 0.0222(7) Uani 1 1 d . . . . .
H4A H 0.330154 0.063573 0.613902 0.027 Uiso 1 1 calc R . . . .
C14 C 0.9880(5) 0.3671(3) 0.3963(2) 0.0211(6) Uani 1 1 d . . . . .
H14 H 0.987144 0.465037 0.365576 0.025 Uiso 1 1 calc R . . . .
C13 C 1.0453(5) 0.2605(3) 0.3517(2) 0.0223(7) Uani 1 1 d . . . . .
H13 H 1.085020 0.286537 0.289602 0.027 Uiso 1 1 calc R . . . .
C3 C 0.4204(4) 0.1927(3) 0.4964(2) 0.0218(6) Uani 1 1 d . . . . .
H3 H 0.423253 0.125984 0.460238 0.026 Uiso 1 1 calc R . . . .
C11 C 0.5628(5) 0.6085(4) 0.0953(3) 0.0278(7) Uani 1 1 d . . . . .
H11 H 0.506533 0.703865 0.075959 0.033 Uiso 1 1 calc R . . . .
C9 C 0.7702(5) 0.4112(4) 0.0658(2) 0.0272(7) Uani 1 1 d . . . . .
H9 H 0.857860 0.371780 0.026769 0.033 Uiso 1 1 calc R . . . .
C23 C 0.6419(5) -0.0609(4) 0.8771(3) 0.0277(7) Uani 1 1 d . . . . .
H23 H 0.569217 -0.136998 0.885150 0.033 Uiso 1 1 calc R . . . .
C22 C 0.7082(5) -0.0308(4) 0.9512(2) 0.0281(7) Uani 1 1 d . . . . .
H22 H 0.680993 -0.086800 1.010129 0.034 Uiso 1 1 calc R . . . .
C10 C 0.6906(5) 0.5514(4) 0.0386(3) 0.0296(8) Uani 1 1 d . . . . .
H10 H 0.724045 0.608274 -0.019192 0.036 Uiso 1 1 calc R . . . .
H2 H 0.558(6) 0.456(5) 0.353(3) 0.034(12) Uiso 1 1 d . . . . .
H4 H 0.891(6) 0.050(5) 0.642(3) 0.038(12) Uiso 1 1 d . . . . .

loop_
_atom_site_aniso_label
_atom_site_aniso_U_11
_atom_site_aniso_U_22
_atom_site_aniso_U_33
_atom_site_aniso_U_23
_atom_site_aniso_U_13
_atom_site_aniso_U_12
Br2 0.0339(2) 0.0397(2) 0.0280(2) -0.01792(16) 0.00061(15) -0.01555(16)
Br1 0.0349(2) 0.0302(2) 0.0262(2) -0.01481(15) -0.00564(15) 0.01209(15)
O2 0.0367(14) 0.0170(11) 0.0224(12) -0.0090(9) 0.0031(10) -0.0027(10)
O1 0.0445(15) 0.0226(12) 0.0265(13) -0.0129(10) 0.0037(11) -0.0102(11)
N1 0.0243(14) 0.0197(13) 0.0198(13) -0.0060(11) -0.0001(11) -0.0024(11)
N4 0.0282(14) 0.0147(12) 0.0143(12) -0.0065(10) 0.0014(11) -0.0023(11)
N3 0.0282(14) 0.0181(13) 0.0158(13) -0.0043(10) 0.0010(11) -0.0032(11)
N2 0.0276(14) 0.0168(13) 0.0181(13) -0.0084(11) 0.0021(11) -0.0046(11)
C7 0.0190(14) 0.0177(14) 0.0205(15) -0.0058(12) -0.0034(12) -0.0013(12)
C20 0.0180(14) 0.0217(15) 0.0216(16) -0.0103(13) 0.0005(12) -0.0003(12)
C19 0.0182(14) 0.0181(14) 0.0183(15) -0.0075(12) 0.0007(12) 0.0006(12)
C2 0.0186(14) 0.0171(14) 0.0170(14) -0.0064(12) -0.0008(11) -0.0002(11)
C12 0.0234(16) 0.0196(15) 0.0292(18) -0.0106(14) -0.0015(14) 0.0008(13)
C16 0.0180(14) 0.0168(14) 0.0149(14) -0.0052(11) -0.0013(11) -0.0030(11)
C8 0.0226(15) 0.0243(16) 0.0233(16) -0.0135(13) -0.0050(13) 0.0011(13)
C21 0.0252(16) 0.0295(18) 0.0177(15) -0.0087(14) -0.0018(13) 0.0034(14)
C17 0.0189(14) 0.0178(14) 0.0142(14) -0.0057(11) -0.0008(11) -0.0015(12)
C15 0.0228(15) 0.0176(15) 0.0209(16) -0.0073(12) -0.0011(12) -0.0013(12)
C6 0.0211(15) 0.0189(15) 0.0206(16) -0.0094(12) -0.0014(12) 0.0009(12)
C1 0.0166(13) 0.0177(14) 0.0181(15) -0.0068(12) -0.0008(11) -0.0012(11)
C24 0.0235(15) 0.0193(15) 0.0235(16) -0.0078(13) -0.0034(13) -0.0024(12)
C18 0.0190(14) 0.0193(14) 0.0173(14) -0.0094(12) -0.0001(11) -0.0030(12)
C5 0.0258(16) 0.0218(16) 0.0189(16) -0.0039(13) 0.0025(13) -0.0041(13)
C4 0.0239(16) 0.0164(14) 0.0260(17) -0.0041(13) -0.0020(13) -0.0029(12)
C14 0.0268(16) 0.0145(14) 0.0218(16) -0.0025(12) -0.0024(13) -0.0041(12)
C13 0.0318(17) 0.0180(15) 0.0173(15) -0.0033(12) -0.0005(13) -0.0055(13)
C3 0.0244(16) 0.0189(15) 0.0249(17) -0.0104(13) -0.0030(13) -0.0014(12)
C11 0.0307(18) 0.0240(17) 0.0285(18) -0.0061(14) -0.0023(15) -0.0030(14)
C9 0.0264(17) 0.0348(19) 0.0227(17) -0.0136(15) 0.0020(14) -0.0009(15)
C23 0.0265(17) 0.0237(17) 0.0307(19) -0.0031(14) 0.0023(14) -0.0051(14)
C22 0.0283(18) 0.0304(19) 0.0207(17) -0.0014(14) 0.0025(14) 0.0017(15)
C10 0.0336(19) 0.0325(19) 0.0230(17) -0.0055(15) 0.0019(15) -0.0099(16)

loop_
_atom_type_symbol
_atom_type_description
_atom_type_scat_dispersion_real
_atom_type_scat_dispersion_imag
_atom_type_scat_source
C C 0.0033 0.0016 'International Tables Vol C Tables 4.2.6.8 and 6.1.1.4'
H H 0.0000 0.0000 'International Tables Vol C Tables 4.2.6.8 and 6.1.1.4'
Br Br -0.2901 2.4595 'International Tables Vol C Tables 4.2.6.8 and 6.1.1.4'
N N 0.0061 0.0033 'International Tables Vol C Tables 4.2.6.8 and 6.1.1.4'
O O 0.0106 0.0060 'International Tables Vol C Tables 4.2.6.8 and 6.1.1.4'

loop_
_geom_angle_atom_site_label_1
_geom_angle_atom_site_label_2
_geom_angle_atom_site_label_3
_geom_angle
_geom_angle_site_symmetry_1
_geom_angle_site_symmetry_3
_geom_angle_publ_flag
C5 N1 C1 121.4(3) . . ?
C16 N4 H4 112(3) . . ?
C18 N4 C16 128.8(3) . . ?
C18 N4 H4 119(3) . . ?
C13 N3 C17 121.3(3) . . ?
C2 N2 H2 112(3) . . ?
C6 N2 C2 129.0(3) . . ?
C6 N2 H2 119(3) . . ?
C12 C7 C6 118.9(3) . . ?
C8 C7 C12 118.3(3) . . ?
C8 C7 C6 122.9(3) . . ?
C19 C20 Br2 122.1(3) . . ?
C21 C20 Br2 116.2(2) . . ?
C21 C20 C19 121.6(3) . . ?
C20 C19 C24 117.7(3) . . ?
C20 C19 C18 122.3(3) . . ?
C24 C19 C18 120.0(3) . . ?
N2 C2 C1 119.8(3) . . ?
N2 C2 C3 121.3(3) . . ?
C3 C2 C1 118.9(3) . . ?
C7 C12 H12 119.6 . . ?
C11 C12 C7 120.8(3) . . ?
C11 C12 H12 119.6 . . ?
N4 C16 C17 119.6(3) . . ?
C15 C16 N4 121.7(3) . . ?
C15 C16 C17 118.7(3) . . ?
C7 C8 Br1 122.2(3) . . ?
C7 C8 C9 121.1(3) . . ?
C9 C8 Br1 116.7(3) . . ?
C20 C21 H21 120.4 . . ?
C22 C21 C20 119.3(3) . . ?
C22 C21 H21 120.4 . . ?
N3 C17 C16 119.3(3) . . ?
N3 C17 C17 115.8(3) . 2_756 ?
C16 C17 C17 124.8(3) . 2_756 ?
C16 C15 H15 120.0 . . ?
C14 C15 C16 119.9(3) . . ?
C14 C15 H15 120.0 . . ?
O1 C6 N2 125.7(3) . . ?
O1 C6 C7 121.3(3) . . ?
N2 C6 C7 113.0(3) . . ?
N1 C1 C2 119.2(3) . . ?
N1 C1 C1 115.9(3) . 2_666 ?
C2 C1 C1 124.9(4) . 2_666 ?
C19 C24 H24 119.3 . . ?
C23 C24 C19 121.5(3) . . ?
C23 C24 H24 119.3 . . ?
O2 C18 N4 125.8(3) . . ?
O2 C18 C19 121.5(3) . . ?
N4 C18 C19 112.7(3) . . ?
N1 C5 H5 118.9 . . ?
N1 C5 C4 122.1(3) . . ?
C4 C5 H5 118.9 . . ?
C5 C4 H4A 120.5 . . ?
C3 C4 C5 119.0(3) . . ?
C3 C4 H4A 120.5 . . ?
C15 C14 H14 120.7 . . ?
C13 C14 C15 118.6(3) . . ?
C13 C14 H14 120.7 . . ?
N3 C13 C14 122.2(3) . . ?
N3 C13 H13 118.9 . . ?
C14 C13 H13 118.9 . . ?
C2 C3 H3 120.3 . . ?
C4 C3 C2 119.3(3) . . ?
C4 C3 H3 120.3 . . ?
C12 C11 H11 120.0 . . ?
C10 C11 C12 120.0(3) . . ?
C10 C11 H11 120.0 . . ?
C8 C9 H9 120.2 . . ?
C10 C9 C8 119.5(3) . . ?
C10 C9 H9 120.2 . . ?
C24 C23 H23 120.3 . . ?
C24 C23 C22 119.5(3) . . ?
C22 C23 H23 120.3 . . ?
C21 C22 C23 120.5(3) . . ?
C21 C22 H22 119.8 . . ?
C23 C22 H22 119.8 . . ?
C11 C10 C9 120.2(3) . . ?
C11 C10 H10 119.9 . . ?
C9 C10 H10 119.9 . . ?

loop_
_geom_bond_atom_site_label_1
_geom_bond_atom_site_label_2
_geom_bond_distance
_geom_bond_site_symmetry_2
_geom_bond_publ_flag
Br2 C20 1.905(3) . ?
Br1 C8 1.902(3) . ?
O2 C18 1.224(4) . ?
O1 C6 1.223(4) . ?
N1 C1 1.349(4) . ?
N1 C5 1.333(4) . ?
N4 C16 1.404(4) . ?
N4 C18 1.362(4) . ?
N4 H4 0.84(4) . ?
N3 C17 1.347(4) . ?
N3 C13 1.335(4) . ?
N2 C2 1.400(4) . ?
N2 C6 1.360(4) . ?
N2 H2 0.84(4) . ?
C7 C12 1.402(4) . ?
C7 C8 1.389(5) . ?
C7 C6 1.509(5) . ?
C20 C19 1.392(4) . ?
C20 C21 1.390(5) . ?
C19 C24 1.399(4) . ?
C19 C18 1.505(4) . ?
C2 C1 1.427(4) . ?
C2 C3 1.407(4) . ?
C12 H12 0.9500 . ?
C12 C11 1.384(5) . ?
C16 C17 1.426(4) . ?
C16 C15 1.395(4) . ?
C8 C9 1.393(5) . ?
C21 H21 0.9500 . ?
C21 C22 1.386(5) . ?
C17 C17 1.497(6) 2_756 ?
C15 H15 0.9500 . ?
C15 C14 1.385(5) . ?
C1 C1 1.498(6) 2_666 ?
C24 H24 0.9500 . ?
C24 C23 1.384(5) . ?
C5 H5 0.9500 . ?
C5 C4 1.387(5) . ?
C4 H4A 0.9500 . ?
C4 C3 1.380(5) . ?
C14 H14 0.9500 . ?
C14 C13 1.381(5) . ?
C13 H13 0.9500 . ?
C3 H3 0.9500 . ?
C11 H11 0.9500 . ?
C11 C10 1.383(5) . ?
C9 H9 0.9500 . ?
C9 C10 1.387(5) . ?
C23 H23 0.9500 . ?
C23 C22 1.387(5) . ?
C22 H22 0.9500 . ?
C10 H10 0.9500 . ?

loop_
_geom_torsion_atom_site_label_1
_geom_torsion_atom_site_label_2
_geom_torsion_atom_site_label_3
_geom_torsion_atom_site_label_4
_geom_torsion
_geom_torsion_site_symmetry_1
_geom_torsion_site_symmetry_2
_geom_torsion_site_symmetry_3
_geom_torsion_site_symmetry_4
_geom_torsion_publ_flag
Br2 C20 C19 C24 176.7(2) . . . . ?
Br2 C20 C19 C18 -4.0(4) . . . . ?
Br2 C20 C21 C22 -176.9(3) . . . . ?
Br1 C8 C9 C10 -179.7(3) . . . . ?
N1 C5 C4 C3 -1.9(5) . . . . ?
N4 C16 C17 N3 -178.6(3) . . . . ?
N4 C16 C17 C17 0.8(5) . . . 2_756 ?
N4 C16 C15 C14 178.2(3) . . . . ?
N2 C2 C1 N1 177.7(3) . . . . ?
N2 C2 C1 C1 -2.4(5) . . . 2_666 ?
N2 C2 C3 C4 -179.3(3) . . . . ?
C7 C12 C11 C10 -1.7(5) . . . . ?
C7 C8 C9 C10 -0.9(5) . . . . ?
C20 C19 C24 C23 0.2(5) . . . . ?
C20 C19 C18 O2 -47.3(5) . . . . ?
C20 C19 C18 N4 133.3(3) . . . . ?
C20 C21 C22 C23 -0.1(5) . . . . ?
C19 C20 C21 C22 0.2(5) . . . . ?
C19 C24 C23 C22 -0.2(5) . . . . ?
C2 N2 C6 O1 -2.3(6) . . . . ?
C2 N2 C6 C7 176.5(3) . . . . ?
C12 C7 C8 Br1 179.4(2) . . . . ?
C12 C7 C8 C9 0.7(5) . . . . ?
C12 C7 C6 O1 133.3(3) . . . . ?
C12 C7 C6 N2 -45.5(4) . . . . ?
C12 C11 C10 C9 1.4(5) . . . . ?
C16 N4 C18 O2 1.9(5) . . . . ?
C16 N4 C18 C19 -178.8(3) . . . . ?
C16 C15 C14 C13 0.2(5) . . . . ?
C8 C7 C12 C11 0.6(5) . . . . ?
C8 C7 C6 O1 -45.6(5) . . . . ?
C8 C7 C6 N2 135.6(3) . . . . ?
C8 C9 C10 C11 -0.1(5) . . . . ?
C21 C20 C19 C24 -0.2(5) . . . . ?
C21 C20 C19 C18 179.1(3) . . . . ?
C17 N3 C13 C14 -0.9(5) . . . . ?
C17 C16 C15 C14 -0.5(5) . . . . ?
C15 C16 C17 N3 0.1(4) . . . . ?
C15 C16 C17 C17 179.5(3) . . . 2_756 ?
C15 C14 C13 N3 0.5(5) . . . . ?
C6 N2 C2 C1 -177.2(3) . . . . ?
C6 N2 C2 C3 3.0(5) . . . . ?
C6 C7 C12 C11 -178.3(3) . . . . ?
C6 C7 C8 Br1 -1.7(4) . . . . ?
C6 C7 C8 C9 179.6(3) . . . . ?
C1 N1 C5 C4 0.1(5) . . . . ?
C1 C2 C3 C4 0.9(5) . . . . ?
C24 C19 C18 O2 132.0(3) . . . . ?
C24 C19 C18 N4 -47.4(4) . . . . ?
C24 C23 C22 C21 0.2(5) . . . . ?
C18 N4 C16 C17 178.0(3) . . . . ?
C18 N4 C16 C15 -0.7(5) . . . . ?
C18 C19 C24 C23 -179.1(3) . . . . ?
C5 N1 C1 C2 2.1(5) . . . . ?
C5 N1 C1 C1 -177.9(3) . . . 2_666 ?
C5 C4 C3 C2 1.3(5) . . . . ?
C13 N3 C17 C16 0.6(5) . . . . ?
C13 N3 C17 C17 -178.9(3) . . . 2_756 ?
C3 C2 C1 N1 -2.5(4) . . . . ?
C3 C2 C1 C1 177.4(4) . . . 2_666 ?

loop_
_twin_individual_id
_twin_individual_mass_fraction_refined
1 0.8981(15)
2 0.1019(15)
